data_1505298
loop_
_publ_author_name
'San Miguel, Lidaris'
'Porter, 3rd, William W'
'Matzger, Adam J.'

_publ_section_title
;
 Planar beta-linked oligothiophenes based on thieno[3,2-b]thiophene and
 dithieno[3,2-b:2',3'-d]thiophene fused units.
;
_journal_issue 6
_journal_name_full 'Organic letters'
_journal_page_first 1005
_journal_page_last 1008
_journal_paper_doi 10.1021/ol0630393
_journal_volume 9
_journal_year 2007
_chemical_formula_moiety 'C12 H6 S4'
_chemical_formula_sum 'C12 H6 S4'
_chemical_formula_weight 278.41
_chemical_name_common beta(T2-T2)
_chemical_name_systematic
; 
3,3'-bi(thieno[3,2-b]thiophene)
;
_space_group_IT_number 15
_symmetry_cell_setting monoclinic
_symmetry_space_group_name_Hall '-C 2yc'
_symmetry_space_group_name_H-M 'C 1 2/c 1'
_atom_sites_solution_hydrogens geom
_atom_sites_solution_primary direct
_atom_sites_solution_secondary difmap
_audit_creation_method SHELXL-97
_cell_angle_alpha 90.00
_cell_angle_beta 105.591(14)
_cell_angle_gamma 90.00
_cell_formula_units_Z 8
_cell_length_a 20.566(4)
_cell_length_b 8.9517(19)
_cell_length_c 12.707(3)
_cell_measurement_reflns_used 5243
_cell_measurement_temperature 295
_cell_measurement_theta_max 66.7
_cell_measurement_theta_min 6.8
_cell_volume 2253.3(9)
_computing_cell_refinement PROCESS-AUTO
_computing_data_collection PROCESS-AUTO
_computing_data_reduction CrystalStructure
_computing_publication_material 'CrystalStructure 3.7.0'
_computing_structure_refinement 'SHELXL-97 (Sheldrick, 1997)'
_computing_structure_solution 'SHELXS-97 (Sheldrick, 1990)'
_diffrn_ambient_temperature 295
_diffrn_detector_area_resol_mean 10.00
_diffrn_measured_fraction_theta_full 0.951
_diffrn_measured_fraction_theta_max 0.952
_diffrn_measurement_device_type 'Rigaku RAXIS-SPIDER'
_diffrn_measurement_method \w
_diffrn_radiation_monochromator graphite
_diffrn_radiation_source 'fine-focus sealed tube'
_diffrn_radiation_type CuK\a
_diffrn_radiation_wavelength 1.54180
_diffrn_reflns_av_R_equivalents 0.0380
_diffrn_reflns_av_sigmaI/netI 0.0380
_diffrn_reflns_limit_h_max 23
_diffrn_reflns_limit_h_min -24
_diffrn_reflns_limit_k_max 10
_diffrn_reflns_limit_k_min -8
_diffrn_reflns_limit_l_max 14
_diffrn_reflns_limit_l_min -15
_diffrn_reflns_number 6478
_diffrn_reflns_theta_full 66.57
_diffrn_reflns_theta_max 66.57
_diffrn_reflns_theta_min 6.85
_exptl_absorpt_coefficient_mu 7.442
_exptl_absorpt_correction_T_max 0.8654
_exptl_absorpt_correction_T_min 0.3477
_exptl_absorpt_correction_type multi-scan
_exptl_absorpt_process_details
; 
    Higashi, T. (1995). Program for Absorption Correction.
    Rigaku Corporation, Tokyo, Japan.
;
_exptl_crystal_colour colorless
_exptl_crystal_density_diffrn 1.641
_exptl_crystal_density_method 'not measured'
_exptl_crystal_description 'hexagonal plate'
_exptl_crystal_F_000 1136
_exptl_crystal_size_max 0.18
_exptl_crystal_size_mid 0.16
_exptl_crystal_size_min 0.02
_refine_diff_density_max 0.281
_refine_diff_density_min -0.262
_refine_diff_density_rms 0.063
_refine_ls_extinction_method none
_refine_ls_goodness_of_fit_ref 1.182
_refine_ls_hydrogen_treatment refall
_refine_ls_matrix_type full
_refine_ls_number_parameters 146
_refine_ls_number_reflns 1903
_refine_ls_number_restraints 0
_refine_ls_restrained_S_all 1.182
_refine_ls_R_factor_all 0.0503
_refine_ls_R_factor_gt 0.0386
_refine_ls_shift/su_max 0.000
_refine_ls_shift/su_mean 0.000
_refine_ls_structure_factor_coef Fsqd
_refine_ls_weighting_details 'calc w=1/[\s^2^(Fo^2^)+(0.0671P)^2^+0.3749P] where P=(Fo^2^+2Fc^2^)/3'
_refine_ls_weighting_scheme calc
_refine_ls_wR_factor_gt 0.1151
_refine_ls_wR_factor_ref 0.1339
_reflns_number_gt 1408
_reflns_number_total 1903
_reflns_threshold_expression >2sigma(I)
_cod_data_source_file ol0630393si20070202_114846.cif
_cod_data_source_block beta(T2-T2)
_cod_original_cell_volume 2253.3(8)
_cod_database_code 1505298

loop_
_symmetry_equiv_pos_as_xyz
'x, y, z'
'-x, y, -z+1/2'
'x+1/2, y+1/2, z'
'-x+1/2, y+1/2, -z+1/2'
'-x, -y, -z'
'x, -y, z-1/2'
'-x+1/2, -y+1/2, -z'
'x+1/2, -y+1/2, z-1/2'

loop_
_atom_site_label
_atom_site_type_symbol
_atom_site_fract_x
_atom_site_fract_y
_atom_site_fract_z
_atom_site_U_iso_or_equiv
_atom_site_adp_type
_atom_site_occupancy
_atom_site_symmetry_multiplicity
_atom_site_calc_flag
_atom_site_refinement_flags
S1 S 0.18371(4) 1.04258(10) -0.10081(7) 0.0529(3) Uani 1 1 d .
S2 S 0.10100(4) 0.73935(10) 0.07293(7) 0.0533(3) Uani 1 1 d .
S3 S 0.40557(4) 1.03952(10) 0.17635(7) 0.0521(3) Uani 1 1 d .
S4 S 0.32492(4) 0.72391(10) 0.34426(7) 0.0508(3) Uani 1 1 d .
C1 C 0.09977(16) 1.0207(4) -0.1706(3) 0.0589(9) Uani 1 1 d .
H1 H 0.0795 1.0701 -0.2355 0.071 Uiso 1 1 calc R
C2 C 0.06631(15) 0.9246(4) -0.1216(3) 0.0523(9) Uani 1 1 d .
H2 H 0.0173 0.8924 -0.1516 0.061 Uiso 1 1 d .
C3 C 0.11013(14) 0.8652(3) -0.0244(2) 0.0445(7) Uani 1 1 d .
C4 C 0.17541(14) 0.9184(3) -0.0019(2) 0.0401(7) Uani 1 1 d .
C5 C 0.21958(13) 0.8598(3) 0.0967(2) 0.0392(7) Uani 1 1 d .
C6 C 0.18443(15) 0.7610(4) 0.1434(3) 0.0472(8) Uani 1 1 d .
H3 H 0.2041 0.7100 0.2079 0.057 Uiso 1 1 calc R
C7 C 0.32392(14) 1.0056(4) 0.0987(2) 0.0450(8) Uani 1 1 d .
H4 H 0.3068 1.0594 0.0203 0.057 Uiso 1 1 d .
C8 C 0.28983(14) 0.9027(3) 0.1435(2) 0.0395(7) Uani 1 1 d .
C9 C 0.33307(14) 0.8501(3) 0.2455(2) 0.0414(7) Uani 1 1 d .
C10 C 0.39670(13) 0.9132(3) 0.2737(2) 0.0411(7) Uani 1 1 d .
C11 C 0.43850(15) 0.8617(4) 0.3750(2) 0.0510(8) Uani 1 1 d .
H5 H 0.4825 0.8939 0.4055 0.061 Uiso 1 1 calc R
C12 C 0.40636(16) 0.7598(4) 0.4217(3) 0.0540(9) Uani 1 1 d .
H6 H 0.4260 0.7140 0.4884 0.065 Uiso 1 1 calc R

loop_
_atom_site_aniso_label
_atom_site_aniso_U_11
_atom_site_aniso_U_22
_atom_site_aniso_U_33
_atom_site_aniso_U_23
_atom_site_aniso_U_13
_atom_site_aniso_U_12
S1 0.0545(5) 0.0553(6) 0.0448(5) 0.0093(4) 0.0061(4) -0.0072(4)
S2 0.0490(5) 0.0607(6) 0.0447(5) 0.0073(4) 0.0034(4) -0.0133(4)
S3 0.0447(5) 0.0543(6) 0.0546(6) 0.0069(4) 0.0087(4) -0.0049(4)
S4 0.0494(5) 0.0552(6) 0.0445(5) 0.0105(4) 0.0071(4) 0.0003(4)
C1 0.060(2) 0.063(2) 0.043(2) 0.0093(19) -0.0024(16) -0.0013(18)
C2 0.0494(18) 0.054(2) 0.046(2) 0.0007(17) 0.0001(15) -0.0055(15)
C3 0.0489(17) 0.0413(18) 0.0395(17) -0.0024(15) 0.0055(13) -0.0042(14)
C4 0.0471(16) 0.0392(17) 0.0312(16) -0.0010(14) 0.0056(13) -0.0028(13)
C5 0.0424(15) 0.0356(17) 0.0368(17) -0.0033(14) 0.0057(12) -0.0002(13)
C6 0.0483(18) 0.049(2) 0.0384(18) 0.0048(15) 0.0015(14) -0.0013(15)
C7 0.0463(17) 0.049(2) 0.0352(18) 0.0051(16) 0.0031(14) -0.0009(15)
C8 0.0445(16) 0.0363(17) 0.0346(16) -0.0049(14) 0.0050(13) 0.0034(13)
C9 0.0444(16) 0.0410(18) 0.0370(17) -0.0033(15) 0.0079(13) 0.0022(13)
C10 0.0378(15) 0.0430(18) 0.0382(17) -0.0018(15) 0.0028(12) 0.0038(13)
C11 0.0435(17) 0.057(2) 0.0460(19) -0.0046(17) 0.0011(14) 0.0060(15)
C12 0.0492(19) 0.065(2) 0.042(2) 0.0051(17) 0.0027(15) 0.0083(16)

loop_
_atom_type_symbol
_atom_type_description
_atom_type_scat_dispersion_real
_atom_type_scat_dispersion_imag
_atom_type_scat_source
C C 0.0181 0.0091 'International Tables Vol C Tables 4.2.6.8 and 6.1.1.4'
H H 0.0000 0.0000 'International Tables Vol C Tables 4.2.6.8 and 6.1.1.4'
S S 0.3331 0.5567 'International Tables Vol C Tables 4.2.6.8 and 6.1.1.4'

loop_
_geom_angle_atom_site_label_1
_geom_angle_atom_site_label_2
_geom_angle_atom_site_label_3
_geom_angle
C4 S1 C1 91.13(15)
C3 S2 C6 90.81(15)
C10 S3 C7 91.15(14)
C12 S4 C9 91.35(15)
C2 C1 S1 113.4(3)
C2 C1 H1 123.3
S1 C1 H1 123.3
C1 C2 C3 110.8(3)
C1 C2 H2 125.6
C3 C2 H2 123.4
C4 C3 C2 113.8(3)
C4 C3 S2 111.5(2)
C2 C3 S2 134.7(2)
C3 C4 C5 114.0(3)
C3 C4 S1 110.8(2)
C5 C4 S1 135.3(2)
C6 C5 C4 109.2(3)
C6 C5 C8 124.9(3)
C4 C5 C8 125.8(3)
C5 C6 S2 114.5(2)
C5 C6 H3 122.8
S2 C6 H3 122.8
C8 C7 S3 114.1(2)
C8 C7 H4 127.4
S3 C7 H4 118.3
C7 C8 C9 109.4(3)
C7 C8 C5 124.7(3)
C9 C8 C5 125.8(3)
C10 C9 C8 114.3(3)
C10 C9 S4 110.4(2)
C8 C9 S4 135.2(2)
C9 C10 C11 113.7(3)
C9 C10 S3 111.0(2)
C11 C10 S3 135.2(2)
C12 C11 C10 111.6(3)
C12 C11 H5 124.2
C10 C11 H5 124.2
C11 C12 S4 112.8(2)
C11 C12 H6 123.6
S4 C12 H6 123.6

loop_
_geom_bond_atom_site_label_1
_geom_bond_atom_site_label_2
_geom_bond_distance
S1 C4 1.720(3)
S1 C1 1.727(3)
S2 C3 1.720(3)
S2 C6 1.720(3)
S3 C10 1.721(3)
S3 C7 1.731(3)
S4 C12 1.729(3)
S4 C9 1.730(3)
C1 C2 1.353(4)
C1 H1 0.9300
C2 C3 1.423(4)
C2 H2 1.0187
C3 C4 1.380(4)
C4 C5 1.435(4)
C5 C6 1.374(4)
C5 C8 1.458(4)
C6 H3 0.9300
C7 C8 1.370(4)
C7 H4 1.0775
C8 C9 1.440(4)
C9 C10 1.381(4)
C10 C11 1.419(4)
C11 C12 1.353(4)
C11 H5 0.9300
C12 H6 0.9300

loop_
_geom_torsion_atom_site_label_1
_geom_torsion_atom_site_label_2
_geom_torsion_atom_site_label_3
_geom_torsion_atom_site_label_4
_geom_torsion
C4 S1 C1 C2 0.4(3)
S1 C1 C2 C3 -0.5(4)
C1 C2 C3 C4 0.3(4)
C1 C2 C3 S2 -179.0(3)
C6 S2 C3 C4 0.7(3)
C6 S2 C3 C2 180.0(3)
C2 C3 C4 C5 179.4(2)
S2 C3 C4 C5 -1.1(3)
C2 C3 C4 S1 -0.1(4)
S2 C3 C4 S1 179.41(14)
C1 S1 C4 C3 -0.2(2)
C1 S1 C4 C5 -179.5(3)
C3 C4 C5 C6 1.1(4)
S1 C4 C5 C6 -179.6(3)
C3 C4 C5 C8 -176.3(3)
S1 C4 C5 C8 3.0(5)
C4 C5 C6 S2 -0.5(3)
C8 C5 C6 S2 176.8(2)
C3 S2 C6 C5 -0.1(3)
C10 S3 C7 C8 0.2(2)
S3 C7 C8 C9 -0.2(3)
S3 C7 C8 C5 177.1(2)
C6 C5 C8 C7 -177.4(3)
C4 C5 C8 C7 -0.4(5)
C6 C5 C8 C9 -0.6(5)
C4 C5 C8 C9 176.4(3)
C7 C8 C9 C10 0.0(4)
C5 C8 C9 C10 -177.2(3)
C7 C8 C9 S4 -180.0(3)
C5 C8 C9 S4 2.8(5)
C12 S4 C9 C10 0.6(2)
C12 S4 C9 C8 -179.4(3)
C8 C9 C10 C11 179.3(2)
S4 C9 C10 C11 -0.7(3)
C8 C9 C10 S3 0.2(3)
S4 C9 C10 S3 -179.84(14)
C7 S3 C10 C9 -0.2(2)
C7 S3 C10 C11 -179.1(3)
C9 C10 C11 C12 0.4(4)
S3 C10 C11 C12 179.3(3)
C10 C11 C12 S4 0.1(4)
C9 S4 C12 C11 -0.4(3)

loop_
_cod_related_entry_id
_cod_related_entry_database
_cod_related_entry_code
1 ChemSpider 21151790
